data_4105802
loop_
_publ_author_name
'Rafael Huacuja'
'Daniel J. Graham'
'Claudia M. Fafard'
'Chun-Hsing Chen'
'Bruce M. Foxman'
'David E. Herbert'
'Glen Alliger'
'Christine M. Thomas'
'Oleg V. Ozerov'

_publ_section_title
;
 Reactivity of a Pd(I)-Pd(I) Dimer with O2: Monohapto Pd Superoxide and
 Dipalladium Peroxide in Equilibrium
;
_journal_name_full 'Journal of the American Chemical Society'
_journal_page_first 3820
_journal_page_last 3823
_journal_paper_doi 10.1021/ja200346a
_journal_volume 133
_journal_year 2011
_chemical_formula_sum 'C24 H34 F2 N O P2 Pd'
_chemical_formula_weight 558.86
_chemical_name_systematic
; 
 ? 
;
_space_group_IT_number 15
_symmetry_cell_setting monoclinic
_symmetry_space_group_name_Hall '-C 2yc'
_symmetry_space_group_name_H-M 'C 1 2/c 1'
_atom_sites_solution_hydrogens geom
_atom_sites_solution_primary direct
_atom_sites_solution_secondary difmap
_audit_creation_method SHELXL-97
_cell_angle_alpha 90.00
_cell_angle_beta 125.419(10)
_cell_angle_gamma 90.00
_cell_formula_units_Z 8
_cell_length_a 21.58(2)
_cell_length_b 20.65(2)
_cell_length_c 13.762(14)
_cell_measurement_reflns_used 6130
_cell_measurement_temperature 150(2)
_cell_measurement_theta_max 26.24
_cell_measurement_theta_min 2.32
_cell_volume 4998(8)
_computing_cell_refinement 'Bruker SMART'
_computing_data_collection 'Bruker SMART'
_computing_data_reduction 'Bruker SAINT'
_computing_molecular_graphics 'Bruker SHELXTL'
_computing_publication_material 'Bruker SHELXTL'
_computing_structure_refinement 'SHELXL-97 (Sheldrick, 2008)'
_computing_structure_solution 'SHELXS-97 (Sheldrick, 2008)'
_diffrn_ambient_temperature 150(2)
_diffrn_measured_fraction_theta_full 0.990
_diffrn_measured_fraction_theta_max 0.990
_diffrn_measurement_device_type 'CCD area detector'
_diffrn_measurement_method 'phi and omega scans'
_diffrn_radiation_monochromator graphite
_diffrn_radiation_source 'normal-focus sealed tube'
_diffrn_radiation_type MoK\a
_diffrn_radiation_wavelength 0.71073
_diffrn_reflns_av_R_equivalents 0.0842
_diffrn_reflns_av_sigmaI/netI 0.0567
_diffrn_reflns_limit_h_max 25
_diffrn_reflns_limit_h_min -25
_diffrn_reflns_limit_k_max 24
_diffrn_reflns_limit_k_min -24
_diffrn_reflns_limit_l_max 16
_diffrn_reflns_limit_l_min -16
_diffrn_reflns_number 22047
_diffrn_reflns_theta_full 25.00
_diffrn_reflns_theta_max 25.00
_diffrn_reflns_theta_min 1.78
_exptl_absorpt_coefficient_mu 0.902
_exptl_absorpt_correction_T_max 0.8621
_exptl_absorpt_correction_T_min 0.7470
_exptl_absorpt_correction_type multi-scan
_exptl_absorpt_process_details SADABS
_exptl_crystal_colour red
_exptl_crystal_density_diffrn 1.486
_exptl_crystal_description block
_exptl_crystal_F_000 2296
_exptl_crystal_size_max 0.296
_exptl_crystal_size_mid 0.187
_exptl_crystal_size_min 0.162
_refine_diff_density_max 1.499
_refine_diff_density_min -1.582
_refine_diff_density_rms 0.171
_refine_ls_extinction_method none
_refine_ls_goodness_of_fit_ref 1.314
_refine_ls_hydrogen_treatment constr
_refine_ls_matrix_type full
_refine_ls_number_parameters 287
_refine_ls_number_reflns 4367
_refine_ls_number_restraints 18
_refine_ls_restrained_S_all 1.311
_refine_ls_R_factor_all 0.1011
_refine_ls_R_factor_gt 0.0971
_refine_ls_shift/su_max 0.000
_refine_ls_shift/su_mean 0.000
_refine_ls_structure_factor_coef Fsqd
_refine_ls_weighting_details 'calc w=1/[\s^2^(Fo^2^)+(0.0000P)^2^+207.2796P] where P=(Fo^2^+2Fc^2^)/3'
_refine_ls_weighting_scheme calc
_refine_ls_wR_factor_gt 0.2273
_refine_ls_wR_factor_ref 0.2289
_reflns_number_gt 4062
_reflns_number_total 4367
_reflns_threshold_expression >2sigma(I)
_cod_data_source_file ja200346a_si_002.cif
_cod_data_source_block oz234_ii_sad_tri
_cod_original_cell_volume 4997(9)
_cod_database_code 4105802

loop_
_symmetry_equiv_pos_as_xyz
'x, y, z'
'-x, y, -z+1/2'
'x+1/2, y+1/2, z'
'-x+1/2, y+1/2, -z+1/2'
'-x, -y, -z'
'x, -y, z-1/2'
'-x+1/2, -y+1/2, -z'
'x+1/2, -y+1/2, z-1/2'

loop_
_atom_site_label
_atom_site_type_symbol
_atom_site_fract_x
_atom_site_fract_y
_atom_site_fract_z
_atom_site_U_iso_or_equiv
_atom_site_adp_type
_atom_site_occupancy
_atom_site_symmetry_multiplicity
_atom_site_calc_flag
_atom_site_refinement_flags
_atom_site_disorder_group
C1 C 0.2195(6) 0.0943(4) 0.6161(9) 0.021(2) Uani 1 1 d U .
C2 C 0.2100(6) 0.1362(5) 0.6883(9) 0.020(2) Uani 1 1 d U .
C3 C 0.2501(6) 0.1181(5) 0.8099(9) 0.024(2) Uani 1 1 d U .
H3 H 0.2410 0.1419 0.8595 0.029 Uiso 1 1 calc R .
C4 C 0.3007(7) 0.0685(5) 0.8590(9) 0.034(3) Uani 1 1 d U .
H4 H 0.3283 0.0592 0.9417 0.041 Uiso 1 1 calc R .
C5 C 0.3113(8) 0.0317(5) 0.7848(10) 0.038(3) Uani 1 1 d . .
C6 C 0.2709(7) 0.0435(5) 0.6638(10) 0.030(2) Uani 1 1 d . .
H6 H 0.2783 0.0174 0.6144 0.035 Uiso 1 1 calc R .
C7 C 0.1026(5) 0.2840(5) 0.6535(8) 0.019(2) Uani 1 1 d . .
C8 C 0.1662(5) 0.2414(5) 0.7044(8) 0.0162(19) Uani 1 1 d . .
C9 C 0.2314(5) 0.2608(5) 0.8156(9) 0.019(2) Uani 1 1 d . .
H9 H 0.2765 0.2357 0.8507 0.023 Uiso 1 1 calc R .
C10 C 0.2321(6) 0.3144(5) 0.8750(9) 0.023(2) Uani 1 1 d . .
H10 H 0.2764 0.3254 0.9511 0.028 Uiso 1 1 calc R .
C11 C 0.1677(6) 0.3520(5) 0.8226(9) 0.021(2) Uani 1 1 d . .
C12 C 0.1038(6) 0.3376(5) 0.7135(9) 0.023(2) Uani 1 1 d . .
H12 H 0.0602 0.3645 0.6788 0.028 Uiso 1 1 calc R .
C13 C 0.2094(5) 0.1128(5) 0.3947(9) 0.019(2) Uani 1 1 d . .
H13 H 0.2460 0.0757 0.4265 0.023 Uiso 1 1 calc R .
C14 C 0.2544(6) 0.1748(5) 0.4382(10) 0.028(2) Uani 1 1 d . .
H14A H 0.2896 0.1758 0.4151 0.041 Uiso 1 1 calc R .
H14B H 0.2832 0.1771 0.5253 0.041 Uiso 1 1 calc R .
H14C H 0.2196 0.2117 0.4026 0.041 Uiso 1 1 calc R .
C15 C 0.1591(7) 0.1087(6) 0.2589(10) 0.031(3) Uani 1 1 d . .
H15A H 0.1177 0.1404 0.2266 0.047 Uiso 1 1 calc R .
H15B H 0.1376 0.0650 0.2342 0.047 Uiso 1 1 calc R .
H15C H 0.1895 0.1181 0.2286 0.047 Uiso 1 1 calc R .
C16 C 0.0976(6) 0.0314(6) 0.3920(10) 0.030(3) Uani 1 1 d . .
H16 H 0.0594 0.0398 0.3050 0.036 Uiso 1 1 calc R .
C17 C 0.1404(8) -0.0288(5) 0.4002(13) 0.040(3) Uani 1 1 d . .
H17A H 0.1702 -0.0452 0.4822 0.060 Uiso 1 1 calc R .
H17B H 0.1746 -0.0182 0.3773 0.060 Uiso 1 1 calc R .
H17C H 0.1041 -0.0621 0.3464 0.060 Uiso 1 1 calc R .
C18 C 0.0514(7) 0.0190(6) 0.4435(12) 0.037(3) Uani 1 1 d . .
H18A H 0.0189 -0.0191 0.4049 0.055 Uiso 1 1 calc R .
H18B H 0.0196 0.0568 0.4287 0.055 Uiso 1 1 calc R .
H18C H 0.0862 0.0114 0.5296 0.055 Uiso 1 1 calc R .
C19 C -0.0482(7) 0.2245(7) 0.5232(12) 0.045(4) Uani 1 1 d U .
H19 H -0.0924 0.2102 0.4428 0.054 Uiso 1 1 calc R .
C20 C -0.0138(10) 0.1646(7) 0.6004(17) 0.068(5) Uani 1 1 d U .
H20A H 0.0304 0.1770 0.6798 0.102 Uiso 1 1 calc R .
H20B H 0.0022 0.1345 0.5639 0.102 Uiso 1 1 calc R .
H20C H -0.0517 0.1436 0.6075 0.102 Uiso 1 1 calc R .
C21 C -0.0787(7) 0.2716(7) 0.5726(12) 0.048(4) Uani 1 1 d . .
H21A H -0.1150 0.2490 0.5815 0.072 Uiso 1 1 calc R .
H21B H -0.1042 0.3080 0.5173 0.072 Uiso 1 1 calc R .
H21C H -0.0364 0.2879 0.6504 0.072 Uiso 1 1 calc R .
C22 C -0.0201(7) 0.3357(8) 0.4208(10) 0.048(4) Uani 1 1 d . .
H22 H -0.0366 0.3622 0.4630 0.058 Uiso 1 1 calc R .
C23 C 0.0371(8) 0.3754(6) 0.4133(11) 0.048(4) Uani 1 1 d . .
H23A H 0.0540 0.3499 0.3725 0.072 Uiso 1 1 calc R .
H23B H 0.0811 0.3861 0.4939 0.072 Uiso 1 1 calc R .
H23C H 0.0129 0.4154 0.3687 0.072 Uiso 1 1 calc R .
C24 C -0.0917(7) 0.3176(10) 0.2953(11) 0.069(5) Uani 1 1 d . .
H24A H -0.1152 0.3572 0.2484 0.104 Uiso 1 1 calc R .
H24B H -0.1282 0.2948 0.3036 0.104 Uiso 1 1 calc R .
H24C H -0.0768 0.2896 0.2546 0.104 Uiso 1 1 calc R .
F1 F 0.3642(6) -0.0173(4) 0.8333(7) 0.065(3) Uani 1 1 d . .
F2 F 0.1681(3) 0.4054(3) 0.8832(5) 0.0271(14) Uani 1 1 d . .
N1 N 0.1623(4) 0.1891(4) 0.6356(7) 0.0193(17) Uani 1 1 d . .
O1A O -0.0059(7) 0.1626(7) 0.2938(11) 0.018(3) Uiso 0.50 1 d P 1
O1B O -0.0008(9) 0.2083(7) 0.2813(12) 0.028(4) Uiso 0.50 1 d P 2
P1 P 0.15251(14) 0.10685(12) 0.4555(2) 0.0194(6) Uani 1 1 d . .
P2 P 0.02249(15) 0.26134(15) 0.5041(2) 0.0281(7) Uani 1 1 d . .
Pd1 Pd 0.08055(4) 0.18781(5) 0.45696(7) 0.0300(3) Uani 1 1 d . .

loop_
_atom_site_aniso_label
_atom_site_aniso_U_11
_atom_site_aniso_U_22
_atom_site_aniso_U_33
_atom_site_aniso_U_23
_atom_site_aniso_U_13
_atom_site_aniso_U_12
C1 0.037(6) 0.004(4) 0.033(6) -0.004(4) 0.027(5) -0.005(4)
C2 0.031(5) 0.013(5) 0.023(5) -0.002(4) 0.020(5) -0.006(4)
C3 0.044(6) 0.010(5) 0.026(5) 0.000(4) 0.025(5) 0.002(4)
C4 0.062(8) 0.015(5) 0.019(5) 0.003(4) 0.021(5) 0.021(5)
C5 0.066(8) 0.018(6) 0.030(6) 0.008(5) 0.028(6) 0.021(6)
C6 0.047(7) 0.013(5) 0.036(6) 0.003(4) 0.028(6) 0.011(5)
C7 0.019(5) 0.022(5) 0.017(5) 0.005(4) 0.011(4) 0.001(4)
C8 0.023(5) 0.014(5) 0.018(5) 0.001(4) 0.015(4) -0.004(4)
C9 0.017(5) 0.019(5) 0.022(5) 0.000(4) 0.012(4) -0.002(4)
C10 0.024(5) 0.022(5) 0.023(5) 0.004(4) 0.013(4) -0.005(4)
C11 0.035(6) 0.009(5) 0.028(5) -0.004(4) 0.023(5) -0.004(4)
C12 0.030(6) 0.022(5) 0.028(6) 0.002(4) 0.023(5) 0.004(4)
C13 0.023(5) 0.016(5) 0.028(5) 0.004(4) 0.021(5) 0.009(4)
C14 0.038(6) 0.013(5) 0.030(6) -0.005(4) 0.019(5) -0.011(4)
C15 0.040(6) 0.032(6) 0.028(6) -0.002(5) 0.024(5) -0.002(5)
C16 0.034(6) 0.032(6) 0.037(6) -0.011(5) 0.027(5) -0.012(5)
C17 0.055(8) 0.019(6) 0.066(9) -0.016(6) 0.046(7) -0.016(6)
C18 0.044(7) 0.032(7) 0.057(8) -0.019(6) 0.042(7) -0.023(6)
C19 0.030(6) 0.055(9) 0.059(8) -0.052(7) 0.031(6) -0.030(6)
C20 0.093(12) 0.045(9) 0.129(15) -0.025(9) 0.101(13) -0.020(8)
C21 0.033(7) 0.063(9) 0.053(8) -0.031(7) 0.028(6) -0.007(6)
C22 0.041(7) 0.079(11) 0.020(6) 0.005(6) 0.016(6) 0.033(7)
C23 0.071(10) 0.035(7) 0.030(7) 0.011(6) 0.025(7) 0.018(7)
C24 0.031(7) 0.139(17) 0.027(7) -0.014(9) 0.012(6) 0.027(9)
F1 0.108(7) 0.043(5) 0.043(4) 0.021(4) 0.043(5) 0.053(5)
F2 0.040(4) 0.015(3) 0.031(3) -0.011(2) 0.023(3) -0.005(3)
N1 0.022(4) 0.013(4) 0.022(4) -0.006(4) 0.013(4) -0.001(4)
P1 0.0220(13) 0.0164(13) 0.0244(13) -0.0098(10) 0.0160(11) -0.0051(10)
P2 0.0195(13) 0.0392(17) 0.0234(14) -0.0117(12) 0.0111(12) 0.0050(12)
Pd1 0.0193(4) 0.0498(6) 0.0207(4) -0.0139(4) 0.0115(3) 0.0030(4)

loop_
_atom_type_symbol
_atom_type_description
_atom_type_scat_dispersion_real
_atom_type_scat_dispersion_imag
_atom_type_scat_source
C C 0.0033 0.0016 'International Tables Vol C Tables 4.2.6.8 and 6.1.1.4'
H H 0.0000 0.0000 'International Tables Vol C Tables 4.2.6.8 and 6.1.1.4'
N N 0.0061 0.0033 'International Tables Vol C Tables 4.2.6.8 and 6.1.1.4'
O O 0.0106 0.0060 'International Tables Vol C Tables 4.2.6.8 and 6.1.1.4'
F F 0.0171 0.0103 'International Tables Vol C Tables 4.2.6.8 and 6.1.1.4'
P P 0.1023 0.0942 'International Tables Vol C Tables 4.2.6.8 and 6.1.1.4'
Pd Pd -0.9988 1.0072 'International Tables Vol C Tables 4.2.6.8 and 6.1.1.4'

loop_
_geom_angle_atom_site_label_1
_geom_angle_atom_site_label_2
_geom_angle_atom_site_label_3
_geom_angle
_geom_angle_site_symmetry_1
C6 C1 C2 122.0(10) .
C6 C1 P1 122.3(8) .
C2 C1 P1 115.3(8) .
N1 C2 C3 125.8(9) .
N1 C2 C1 118.6(9) .
C3 C2 C1 115.5(9) .
C4 C3 C2 123.3(9) .
C3 C4 C5 118.3(10) .
F1 C5 C6 118.8(10) .
F1 C5 C4 119.3(10) .
C6 C5 C4 121.9(10) .
C5 C6 C1 118.5(10) .
C12 C7 C8 121.7(9) .
C12 C7 P2 124.2(8) .
C8 C7 P2 114.2(7) .
N1 C8 C9 125.5(9) .
N1 C8 C7 118.6(8) .
C9 C8 C7 115.4(9) .
C10 C9 C8 122.4(9) .
C9 C10 C11 119.0(9) .
C12 C11 C10 121.7(9) .
C12 C11 F2 119.4(9) .
C10 C11 F2 118.9(9) .
C11 C12 C7 119.7(10) .
C14 C13 C15 111.8(9) .
C14 C13 P1 108.8(7) .
C15 C13 P1 111.3(7) .
C17 C16 C18 111.0(10) .
C17 C16 P1 117.5(8) .
C18 C16 P1 109.4(7) .
C20 C19 C21 111.6(12) .
C20 C19 P2 109.0(9) .
C21 C19 P2 113.7(9) .
C23 C22 C24 111.9(11) .
C23 C22 P2 111.1(8) .
C24 C22 P2 108.2(12) .
C2 N1 C8 121.2(8) .
C2 N1 Pd1 119.0(6) .
C8 N1 Pd1 119.7(6) .
O1A O1A Pd1 117.6(12) 2
O1B O1B Pd1 131(2) 2
C1 P1 C16 107.1(5) .
C1 P1 C13 106.8(5) .
C16 P1 C13 104.8(5) .
C1 P1 Pd1 99.0(3) .
C16 P1 Pd1 111.6(4) .
C13 P1 Pd1 126.0(3) .
C22 P2 C7 107.3(6) .
C22 P2 C19 106.2(7) .
C7 P2 C19 105.4(5) .
C22 P2 Pd1 122.9(4) .
C7 P2 Pd1 100.0(3) .
C19 P2 Pd1 113.5(4) .
O1A Pd1 N1 163.7(5) .
O1A Pd1 O1B 28.1(5) .
N1 Pd1 O1B 167.3(5) .
O1A Pd1 P2 100.7(4) .
N1 Pd1 P2 83.3(2) .
O1B Pd1 P2 87.8(4) .
O1A Pd1 P1 89.8(4) .
N1 Pd1 P1 84.4(2) .
O1B Pd1 P1 105.2(4) .
P2 Pd1 P1 166.51(11) .

loop_
_geom_bond_atom_site_label_1
_geom_bond_atom_site_label_2
_geom_bond_distance
_geom_bond_site_symmetry_2
C1 C6 1.386(14) .
C1 C2 1.418(13) .
C1 P1 1.827(11) .
C2 N1 1.384(13) .
C2 C3 1.417(14) .
C3 C4 1.358(15) .
C4 C5 1.394(15) .
C5 F1 1.375(13) .
C5 C6 1.382(16) .
C7 C12 1.371(14) .
C7 C8 1.426(14) .
C7 P2 1.821(10) .
C8 N1 1.406(12) .
C8 C9 1.409(13) .
C9 C10 1.372(15) .
C10 C11 1.376(15) .
C11 C12 1.358(15) .
C11 F2 1.379(11) .
C13 C14 1.504(14) .
C13 C15 1.526(14) .
C13 P1 1.847(9) .
C16 C17 1.514(16) .
C16 C18 1.542(14) .
C16 P1 1.844(11) .
C19 C20 1.51(2) .
C19 C21 1.536(15) .
C19 P2 1.854(12) .
C22 C23 1.54(2) .
C22 C24 1.555(17) .
C22 P2 1.815(14) .
N1 Pd1 2.032(8) .
O1A O1A 1.37(3) 2
O1A Pd1 1.985(13) .
O1B O1B 0.88(2) 2
O1B Pd1 2.046(14) .
P1 Pd1 2.290(3) .
P2 Pd1 2.288(3) .
